data_4109087
loop_
_publ_author_name
'Hiroshi Naka'
'Masanobu Uchiyama'
'Yotaro Matsumoto'
'Andrew E. H. Wheatley'
'Mary McPartlin'
'James V. Morey'
'Yoshinori Kondo'

_publ_section_title
;
 An Aluminum Ate Base: Its Design, Structure, Function, and Reaction
 Mechanism
;
_journal_name_full 'Journal of the American Chemical Society'
_journal_page_first 1921
_journal_page_last 1930
_journal_paper_doi 10.1021/ja064601n
_journal_volume 129
_journal_year 2007
_chemical_formula_moiety 'C16 H35 Al Li N O'
_chemical_formula_sum 'C16 H35 Al Li N O'
_chemical_formula_weight 291.37
_chemical_name_systematic
; 
 ? 
;
_space_group_IT_number 14
_symmetry_cell_setting monoclinic
_symmetry_space_group_name_Hall '-P 2yn'
_symmetry_space_group_name_H-M 'P 1 21/n 1'
_atom_sites_solution_hydrogens geom
_atom_sites_solution_primary direct
_atom_sites_solution_secondary difmap
_audit_creation_method SHELXL-97
_cell_angle_alpha 90.00
_cell_angle_beta 102.64(3)
_cell_angle_gamma 90.00
_cell_formula_units_Z 4
_cell_length_a 8.9858(18)
_cell_length_b 22.608(5)
_cell_length_c 9.4897(19)
_cell_measurement_reflns_used 9842
_cell_measurement_temperature 180(2)
_cell_measurement_theta_max 27.48
_cell_measurement_theta_min 1.02
_cell_volume 1881.1(7)
_computing_cell_refinement 'HKL Scalepack (Otwinowski & Minor 1997)'
_computing_data_collection 'Collect (Nonius B.V. 1998)'
_computing_data_reduction
;
 HKL Denzo and Scalepack (Otwinowski & Minor 1997)
;
_computing_publication_material 'SHELXL-97 (Sheldrick 1997)'
_computing_structure_refinement 'SHELXL-97 (Sheldrick 1997)'
_computing_structure_solution 'SIR-92 (Altomare et al. 1994)'
_diffrn_ambient_temperature 180(2)
_diffrn_measured_fraction_theta_full 0.990
_diffrn_measured_fraction_theta_max 0.990
_diffrn_measurement_device_type 'Nonius Kappa CCD'
_diffrn_measurement_method 'Thin slice \w and \f scans'
_diffrn_radiation_source 'fine-focus sealed tube'
_diffrn_radiation_type MoK\a
_diffrn_radiation_wavelength 0.71073
_diffrn_reflns_av_R_equivalents 0.0525
_diffrn_reflns_av_sigmaI/netI 0.0603
_diffrn_reflns_limit_h_max 11
_diffrn_reflns_limit_h_min -11
_diffrn_reflns_limit_k_max 29
_diffrn_reflns_limit_k_min -26
_diffrn_reflns_limit_l_max 12
_diffrn_reflns_limit_l_min -12
_diffrn_reflns_number 10335
_diffrn_reflns_theta_full 27.49
_diffrn_reflns_theta_max 27.49
_diffrn_reflns_theta_min 3.53
_exptl_absorpt_coefficient_mu 0.104
_exptl_absorpt_correction_T_max 0.985
_exptl_absorpt_correction_T_min 0.757
_exptl_absorpt_correction_type multi-scan
_exptl_absorpt_process_details
;
multi-scan from symmetry-related measurements 
 Sortav (Blessing 1995)
;
_exptl_crystal_colour Colourless
_exptl_crystal_density_diffrn 1.029
_exptl_crystal_description Block
_exptl_crystal_F_000 648
_exptl_crystal_size_max 0.35
_exptl_crystal_size_mid 0.35
_exptl_crystal_size_min 0.23
_refine_diff_density_max 0.418
_refine_diff_density_min -0.430
_refine_diff_density_rms 0.142
_refine_ls_extinction_method none
_refine_ls_goodness_of_fit_ref 0.906
_refine_ls_hydrogen_treatment constr
_refine_ls_matrix_type full
_refine_ls_number_parameters 187
_refine_ls_number_reflns 4273
_refine_ls_number_restraints 0
_refine_ls_restrained_S_all 0.906
_refine_ls_R_factor_all 0.0998
_refine_ls_R_factor_gt 0.0603
_refine_ls_shift/su_max 0.008
_refine_ls_shift/su_mean 0.001
_refine_ls_structure_factor_coef Fsqd
_refine_ls_weighting_details 'calc w=1/[\s^2^(Fo^2^)+(0.2000P)^2^+0.0000P] where P=(Fo^2^+2Fc^2^)/3'
_refine_ls_weighting_scheme calc
_refine_ls_wR_factor_gt 0.2042
_refine_ls_wR_factor_ref 0.2470
_reflns_number_gt 2896
_reflns_number_total 4273
_reflns_threshold_expression >2sigma(I)
_cod_data_source_file ja064601nsi20060629_011928.cif
_cod_data_source_block compound1a-THF
_cod_database_code 4109087

loop_
_symmetry_equiv_pos_as_xyz
'x, y, z'
'-x+1/2, y+1/2, -z+1/2'
'-x, -y, -z'
'x-1/2, -y-1/2, z-1/2'

loop_
_atom_site_label
_atom_site_type_symbol
_atom_site_fract_x
_atom_site_fract_y
_atom_site_fract_z
_atom_site_U_iso_or_equiv
_atom_site_adp_type
_atom_site_occupancy
_atom_site_symmetry_multiplicity
_atom_site_calc_flag
_atom_site_refinement_flags
_atom_site_disorder_assembly
_atom_site_disorder_group
Al1 Al 0.64229(7) 0.14564(3) 0.60965(7) 0.0334(3) Uani 1 1 d . . .
O1 O 0.1816(2) 0.09726(9) 0.34219(18) 0.0477(5) Uani 1 1 d . . .
N1 N 0.4504(2) 0.14340(8) 0.67745(19) 0.0295(4) Uani 1 1 d . A .
Li1 Li 0.3586(5) 0.1231(2) 0.4714(5) 0.0451(10) Uani 1 1 d . A .
C1 C 0.4280(3) 0.09497(11) 0.7791(3) 0.0374(6) Uani 1 1 d . . .
C2 C 0.5421(3) 0.09762(14) 0.9266(3) 0.0523(7) Uani 1 1 d . A .
H2A H 0.6456 0.1029 0.9113 0.078 Uiso 1 1 calc R . .
H2B H 0.5368 0.0607 0.9794 0.078 Uiso 1 1 calc R . .
H2C H 0.5162 0.1310 0.9828 0.078 Uiso 1 1 calc R . .
C3 C 0.4483(3) 0.03550(12) 0.7086(3) 0.0518(7) Uani 1 1 d . A .
H3A H 0.3750 0.0325 0.6158 0.078 Uiso 1 1 calc R . .
H3B H 0.4308 0.0033 0.7722 0.078 Uiso 1 1 calc R . .
H3C H 0.5523 0.0327 0.6927 0.078 Uiso 1 1 calc R . .
C4 C 0.2644(3) 0.09431(13) 0.8048(3) 0.0488(7) Uani 1 1 d . A .
H4A H 0.1943 0.0796 0.7163 0.059 Uiso 1 1 calc R . .
H4B H 0.2603 0.0661 0.8837 0.059 Uiso 1 1 calc R . .
C5 C 0.2085(3) 0.15376(14) 0.8432(3) 0.0531(8) Uani 1 1 d . . .
H5A H 0.2718 0.1677 0.9361 0.064 Uiso 1 1 calc R A .
H5B H 0.1015 0.1506 0.8535 0.064 Uiso 1 1 calc R . .
C6 C 0.2193(3) 0.19678(13) 0.7242(3) 0.0462(6) Uani 1 1 d . A .
H6A H 0.1834 0.2361 0.7485 0.055 Uiso 1 1 calc R . .
H6B H 0.1513 0.1834 0.6332 0.055 Uiso 1 1 calc R . .
C7 C 0.3830(2) 0.20256(11) 0.7009(2) 0.0348(5) Uani 1 1 d . . .
C8 C 0.3703(3) 0.23892(12) 0.5620(3) 0.0445(6) Uani 1 1 d . A .
H8A H 0.4723 0.2451 0.5434 0.067 Uiso 1 1 calc R . .
H8B H 0.3236 0.2773 0.5733 0.067 Uiso 1 1 calc R . .
H8C H 0.3069 0.2176 0.4807 0.067 Uiso 1 1 calc R . .
C9 C 0.4777(3) 0.23862(13) 0.8266(3) 0.0450(6) Uani 1 1 d . A .
H9A H 0.4757 0.2190 0.9182 0.067 Uiso 1 1 calc R . .
H9B H 0.4344 0.2784 0.8264 0.067 Uiso 1 1 calc R . .
H9C H 0.5833 0.2414 0.8152 0.067 Uiso 1 1 calc R . .
C10 C 0.7908(3) 0.07958(14) 0.6694(3) 0.0546(7) Uani 1 1 d . A .
H10A H 0.8020 0.0718 0.7728 0.082 Uiso 1 1 calc R . .
H10B H 0.8899 0.0907 0.6501 0.082 Uiso 1 1 calc R . .
H10C H 0.7531 0.0439 0.6144 0.082 Uiso 1 1 calc R . .
C11 C 0.7702(3) 0.21830(14) 0.6505(3) 0.0481(7) Uani 1 1 d . A .
H11A H 0.7051 0.2534 0.6284 0.072 Uiso 1 1 calc R . .
H11B H 0.8461 0.2184 0.5904 0.072 Uiso 1 1 calc R . .
H11C H 0.8222 0.2189 0.7527 0.072 Uiso 1 1 calc R . .
C12 C 0.5689(3) 0.13599(13) 0.3912(3) 0.0449(6) Uani 1 1 d . A 1
C12' C 0.5689(3) 0.13599(13) 0.3912(3) 0.0449(6) Uani 0.00 1 d P A 2
C12A H 0.5066 0.1002 0.3706 0.067 Uiso 1 1 calc R A 2
C12B H 0.6572 0.1327 0.3467 0.067 Uiso 1 1 calc R A 2
C12C H 0.5078 0.1705 0.3516 0.067 Uiso 1 1 calc R A 2
C13 C 0.1718(4) 0.09339(17) 0.1888(3) 0.0654(10) Uani 1 1 d . A .
H13A H 0.2401 0.0619 0.1673 0.078 Uiso 1 1 calc R . .
H13B H 0.2022 0.1314 0.1515 0.078 Uiso 1 1 calc R . .
C14 C 0.0144(4) 0.0798(3) 0.1224(4) 0.1014(17) Uani 1 1 d . . .
H14A H -0.0330 0.1138 0.0634 0.122 Uiso 1 1 calc R A .
H14B H 0.0101 0.0450 0.0582 0.122 Uiso 1 1 calc R . .
C15 C -0.0656(4) 0.0677(2) 0.2307(4) 0.0926(15) Uani 1 1 d . A .
H15A H -0.0967 0.0257 0.2267 0.111 Uiso 1 1 calc R . .
H15B H -0.1585 0.0925 0.2167 0.111 Uiso 1 1 calc R . .
C16 C 0.0372(3) 0.08110(14) 0.3731(3) 0.0510(7) Uani 1 1 d . A .
H16A H -0.0042 0.1141 0.4215 0.061 Uiso 1 1 calc R . .
H16B H 0.0486 0.0460 0.4368 0.061 Uiso 1 1 calc R . .

loop_
_atom_site_aniso_label
_atom_site_aniso_U_11
_atom_site_aniso_U_22
_atom_site_aniso_U_33
_atom_site_aniso_U_23
_atom_site_aniso_U_13
_atom_site_aniso_U_12
Al1 0.0280(4) 0.0403(4) 0.0320(4) -0.0005(3) 0.0069(3) 0.0001(3)
O1 0.0440(10) 0.0662(13) 0.0307(9) -0.0023(8) 0.0032(8) -0.0169(9)
N1 0.0297(9) 0.0330(10) 0.0249(9) 0.0002(7) 0.0042(7) -0.0023(7)
Li1 0.040(2) 0.060(3) 0.034(2) -0.005(2) 0.0068(18) -0.009(2)
C1 0.0395(12) 0.0392(13) 0.0339(11) 0.0042(10) 0.0087(10) -0.0057(10)
C2 0.0547(16) 0.0625(19) 0.0370(13) 0.0135(13) 0.0041(12) -0.0015(14)
C3 0.0569(16) 0.0375(15) 0.0611(17) 0.0065(12) 0.0132(14) -0.0060(12)
C4 0.0466(14) 0.0608(18) 0.0423(14) 0.0002(12) 0.0169(12) -0.0192(13)
C5 0.0415(14) 0.074(2) 0.0498(16) -0.0133(14) 0.0222(12) -0.0135(14)
C6 0.0325(12) 0.0564(17) 0.0514(15) -0.0094(13) 0.0129(11) 0.0013(12)
C7 0.0316(11) 0.0373(13) 0.0352(12) -0.0035(10) 0.0067(9) -0.0001(9)
C8 0.0440(14) 0.0389(14) 0.0476(14) 0.0053(11) 0.0038(11) 0.0062(11)
C9 0.0419(13) 0.0461(15) 0.0467(14) -0.0139(12) 0.0093(12) -0.0064(11)
C10 0.0422(14) 0.0592(18) 0.0616(18) 0.0012(15) 0.0091(13) 0.0128(13)
C11 0.0396(13) 0.0577(17) 0.0505(15) -0.0026(13) 0.0172(12) -0.0112(12)
C12 0.0430(13) 0.0589(17) 0.0348(13) -0.0039(11) 0.0130(11) -0.0004(12)
C12' 0.0430(13) 0.0589(17) 0.0348(13) -0.0039(11) 0.0130(11) -0.0004(12)
C13 0.0647(19) 0.100(3) 0.0282(13) -0.0023(15) 0.0042(13) -0.0248(19)
C14 0.068(2) 0.181(5) 0.0453(18) -0.020(2) -0.0091(17) -0.007(3)
C15 0.058(2) 0.145(4) 0.068(2) -0.018(3) -0.0006(18) -0.048(2)
C16 0.0429(14) 0.0587(17) 0.0518(16) 0.0007(13) 0.0113(13) -0.0095(13)

loop_
_atom_type_symbol
_atom_type_description
_atom_type_scat_dispersion_real
_atom_type_scat_dispersion_imag
_atom_type_scat_source
C C 0.0033 0.0016 'International Tables Vol C Tables 4.2.6.8 and 6.1.1.4'
H H 0.0000 0.0000 'International Tables Vol C Tables 4.2.6.8 and 6.1.1.4'
Li Li -0.0003 0.0001 'International Tables Vol C Tables 4.2.6.8 and 6.1.1.4'
N N 0.0061 0.0033 'International Tables Vol C Tables 4.2.6.8 and 6.1.1.4'
O O 0.0106 0.0060 'International Tables Vol C Tables 4.2.6.8 and 6.1.1.4'
Al Al 0.0645 0.0514 'International Tables Vol C Tables 4.2.6.8 and 6.1.1.4'

loop_
_geom_angle_atom_site_label_1
_geom_angle_atom_site_label_2
_geom_angle_atom_site_label_3
_geom_angle
N1 Al1 C11 117.80(10)
N1 Al1 C10 117.77(11)
C11 Al1 C10 103.88(13)
N1 Al1 C12 102.57(9)
C11 Al1 C12 109.22(11)
C10 Al1 C12 104.75(13)
N1 Al1 Li1 48.70(10)
C11 Al1 Li1 134.92(15)
C10 Al1 Li1 120.44(15)
C12 Al1 Li1 54.25(12)
C16 O1 C13 109.4(2)
C16 O1 Li1 128.2(2)
C13 O1 Li1 122.3(2)
C1 N1 C7 116.01(17)
C1 N1 Al1 118.61(14)
C7 N1 Al1 115.80(13)
C1 N1 Li1 112.1(2)
C7 N1 Li1 104.8(2)
Al1 N1 Li1 83.69(14)
O1 Li1 N1 145.0(2)
O1 Li1 C12 118.9(2)
N1 Li1 C12 96.06(19)
O1 Li1 Al1 165.9(2)
N1 Li1 Al1 47.62(11)
C12 Li1 Al1 48.78(11)
N1 C1 C3 108.33(19)
N1 C1 C4 112.0(2)
C3 C1 C4 105.6(2)
N1 C1 C2 113.5(2)
C3 C1 C2 108.1(2)
C4 C1 C2 108.9(2)
C1 C2 H2A 109.5
C1 C2 H2B 109.5
H2A C2 H2B 109.5
C1 C2 H2C 109.5
H2A C2 H2C 109.5
H2B C2 H2C 109.5
C1 C3 H3A 109.5
C1 C3 H3B 109.5
H3A C3 H3B 109.5
C1 C3 H3C 109.5
H3A C3 H3C 109.5
H3B C3 H3C 109.5
C5 C4 C1 114.1(2)
C5 C4 H4A 108.7
C1 C4 H4A 108.7
C5 C4 H4B 108.7
C1 C4 H4B 108.7
H4A C4 H4B 107.6
C4 C5 C6 108.3(2)
C4 C5 H5A 110.0
C6 C5 H5A 110.0
C4 C5 H5B 110.0
C6 C5 H5B 110.0
H5A C5 H5B 108.4
C5 C6 C7 112.5(2)
C5 C6 H6A 109.1
C7 C6 H6A 109.1
C5 C6 H6B 109.1
C7 C6 H6B 109.1
H6A C6 H6B 107.8
N1 C7 C9 114.4(2)
N1 C7 C6 111.95(19)
C9 C7 C6 108.5(2)
N1 C7 C8 107.81(18)
C9 C7 C8 107.8(2)
C6 C7 C8 106.0(2)
C7 C8 H8A 109.5
C7 C8 H8B 109.5
H8A C8 H8B 109.5
C7 C8 H8C 109.5
H8A C8 H8C 109.5
H8B C8 H8C 109.5
C7 C9 H9A 109.5
C7 C9 H9B 109.5
H9A C9 H9B 109.5
C7 C9 H9C 109.5
H9A C9 H9C 109.5
H9B C9 H9C 109.5
Al1 C10 H10A 109.5
Al1 C10 H10B 109.5
H10A C10 H10B 109.5
Al1 C10 H10C 109.5
H10A C10 H10C 109.5
H10B C10 H10C 109.5
Al1 C11 H11A 109.5
Al1 C11 H11B 109.5
H11A C11 H11B 109.5
Al1 C11 H11C 109.5
H11A C11 H11C 109.5
H11B C11 H11C 109.5
Al1 C12 Li1 76.98(14)
O1 C13 C14 106.8(3)
O1 C13 H13A 110.4
C14 C13 H13A 110.4
O1 C13 H13B 110.4
C14 C13 H13B 110.4
H13A C13 H13B 108.6
C15 C14 C13 109.3(3)
C15 C14 H14A 109.8
C13 C14 H14A 109.8
C15 C14 H14B 109.8
C13 C14 H14B 109.8
H14A C14 H14B 108.3
C14 C15 C16 108.0(3)
C14 C15 H15A 110.1
C16 C15 H15A 110.1
C14 C15 H15B 110.1
C16 C15 H15B 110.1
H15A C15 H15B 108.4
O1 C16 C15 105.9(2)
O1 C16 H16A 110.6
C15 C16 H16A 110.6
O1 C16 H16B 110.6
C15 C16 H16B 110.6
H16A C16 H16B 108.7

loop_
_geom_bond_atom_site_label_1
_geom_bond_atom_site_label_2
_geom_bond_distance
Al1 N1 1.9683(19)
Al1 C11 1.994(3)
Al1 C10 2.000(3)
Al1 C12 2.045(3)
Al1 Li1 2.649(5)
O1 C16 1.439(3)
O1 C13 1.442(3)
O1 Li1 1.876(5)
N1 C1 1.501(3)
N1 C7 1.505(3)
N1 Li1 2.002(5)
Li1 C12 2.206(5)
C1 C3 1.530(4)
C1 C4 1.542(3)
C1 C2 1.545(4)
C2 H2A 0.9800
C2 H2B 0.9800
C2 H2C 0.9800
C3 H3A 0.9800
C3 H3B 0.9800
C3 H3C 0.9800
C4 C5 1.507(4)
C4 H4A 0.9900
C4 H4B 0.9900
C5 C6 1.509(4)
C5 H5A 0.9900
C5 H5B 0.9900
C6 C7 1.540(3)
C6 H6A 0.9900
C6 H6B 0.9900
C7 C9 1.539(3)
C7 C8 1.536(4)
C8 H8A 0.9800
C8 H8B 0.9800
C8 H8C 0.9800
C9 H9A 0.9800
C9 H9B 0.9800
C9 H9C 0.9800
C10 H10A 0.9800
C10 H10B 0.9800
C10 H10C 0.9800
C11 H11A 0.9800
C11 H11B 0.9800
C11 H11C 0.9800
C13 C14 1.450(5)
C13 H13A 0.9900
C13 H13B 0.9900
C14 C15 1.404(5)
C14 H14A 0.9900
C14 H14B 0.9900
C15 C16 1.492(4)
C15 H15A 0.9900
C15 H15B 0.9900
C16 H16A 0.9900
C16 H16B 0.9900
